data_7720634
loop_
_publ_author_name
'V V, Titkov'
'E V, Latipov'
'O V, Baryshnikova'
'F D, Fedyunin'
'D V, Deyneko'
'B I, Lazoryak'

_publ_section_title
;
 Influence of anionic substitutions on the nonlinear optical and
 luminescent properties of
 Ca<sub>9.75</sub>Eu<sub>0.5</sub>(VO<sub>4</sub>)<sub>7</sub>.
;
_journal_issue 14
_journal_name_full 'Dalton transactions (Cambridge, England : 2003)'
_journal_page_first 5689
_journal_page_last 5699
_journal_paper_doi 10.1039/d5dt02750k
_journal_volume 55
_journal_year 2026
_chemical_formula_analytical Ca9.84Eu0.44V6.9Sb0.1O28
_chemical_formula_iupac Ca9.84Eu0.44V6.9Sb0.1O28
_chemical_formula_moiety 'Ca9.84 Eu0.44 O28 Sb0.1 V6.9'
_chemical_formula_structural Ca9.84Eu0.44V6.9Sb0.1O28
_chemical_formula_sum 'Ca9.84 Eu0.44 O28 Sb0.1 V6.9'
_chemical_formula_weight 1272.9
_chemical_name_common Ca9.84Eu0.44V6.9Sb0.1O28
_space_group_IT_number 161
_space_group_name_Hall 'R 3 -2"c'
_space_group_name_H-M_alt 'R 3 c :H'
_symmetry_cell_setting trigonal
_symmetry_Int_Tables_number 161
_symmetry_space_group_name_Hall 'R 3 -2"c'
_symmetry_space_group_name_H-M 'R 3 c :H'
_audit_update_record
;
2026-02-16 deposited with the CCDC.	2026-03-09 downloaded from the CCDC.
;
_cell_angle_alpha 90
_cell_angle_beta 90
_cell_angle_gamma 120
_cell_formula_units_Z 6
_cell_length_a 10.8438(2)
_cell_length_b 10.8438(2)
_cell_length_c 38.0575(7)
_cell_measurement_temperature 293
_cell_volume 3875.55(12)
_diffrn_ambient_temperature 293
_diffrn_measurement_device_type 'RIGAKU Ultima III'
_diffrn_radiation_probe x-ray
_diffrn_radiation_type 'Cu K\a'
_diffrn_radiation_wavelength 1.54187
_diffrn_source 'X-ray tube'
_diffrn_source_type 'X-Ray Generator'
_exptl_absorpt_coefficient_mu 46.601
_exptl_crystal_density_diffrn 3.2723
_exptl_crystal_F_000 3674
_pd_instr_location ' ?'
_pd_meas_2theta_range_inc 0.02
_pd_meas_2theta_range_max 99.995
_pd_meas_2theta_range_min 7.000
_pd_meas_number_of_points 4546
_pd_proc_2theta_range_inc 0.02
_pd_proc_2theta_range_max 99.995
_pd_proc_2theta_range_min 7
_pd_proc_ls_background_function '36 Legendre polynoms'
_pd_proc_ls_pref_orient_corr none
_pd_proc_ls_profile_function Pseudo-Voigt
_pd_proc_ls_prof_R_factor 0.0226
_pd_proc_ls_prof_wR_expected 0.0138
_pd_proc_ls_prof_wR_factor 0.0361
_refine_diff_density_max 0.98
_refine_diff_density_min -1.70
_refine_ls_goodness_of_fit_all 2.61
_refine_ls_number_constraints 1
_refine_ls_number_parameters 91
_refine_ls_number_restraints 10
_refine_ls_R_factor_all 0.0629
_refine_ls_R_factor_gt 0.0581
_refine_ls_shift/su_max 0.0340
_refine_ls_shift/su_mean 0.0049
_refine_ls_weighting_scheme sigma
_refine_ls_wR_factor_all 0.0602
_refine_ls_wR_factor_gt 0.0597
_cod_data_source_file d5dt02750k2.cif
_cod_data_source_block I_CCDC4
_cod_depositor_comments
;
The following automatic conversions were performed:

data item '_diffrn_radiation_probe' value 'X-ray' was changed to
'x-ray' in accordance with the
/home/data/users/saulius/crontab/automatic-downloads/rss-feeds/RSC/lib/dictionaries/cif_core.dic
dictionary named 'cif_core.dic' version 2.4.2 last updated on
2011-04-26.

Automatic conversion script
Id: cif_fix_values 8170 2020-07-09 18:12:32Z antanas 

 Adding full bibliography for 7720630--7720635.cif.
;
_cod_original_cell_volume 3875.54(13)
_cod_original_sg_symbol_Hall 'R 3;-2"c'
_cod_original_sg_symbol_H-M 'R 3 c'
_cod_database_code 7720634

loop_
_space_group_symop_id
_space_group_symop_operation_xyz
1 x,y,z
2 -y,x-y,z
3 -x+y,-x,z
4 -y,-x,z+1/2
5 -x+y,y,z+1/2
6 x,x-y,z+1/2
7 x+2/3,y+1/3,z+1/3
8 -y+2/3,x-y+1/3,z+1/3
9 -x+y+2/3,-x+1/3,z+1/3
10 -y+2/3,-x+1/3,z+5/6
11 -x+y+2/3,y+1/3,z+5/6
12 x+2/3,x-y+1/3,z+5/6
13 x+1/3,y+2/3,z+2/3
14 -y+1/3,x-y+2/3,z+2/3
15 -x+y+1/3,-x+2/3,z+2/3
16 -y+1/3,-x+2/3,z+1/6
17 -x+y+1/3,y+2/3,z+1/6
18 x+1/3,x-y+2/3,z+1/6

loop_
_atom_site_label
_atom_site_type_symbol
_atom_site_fract_x
_atom_site_fract_y
_atom_site_fract_z
_atom_site_adp_type
_atom_site_U_iso_or_equiv
_atom_site_site_symmetry_multiplicity
_atom_site_occupancy
_atom_site_calc_flag
_atom_site_refinement_flags
_atom_site_disorder_assembly
_atom_site_disorder_group
Ca1 Ca 0.1247(13) 0.2816(11) 0.1005(2) Uiso 0.002 18 0.8951 d . . .
Eu1 Eu 0.1247(13) 0.2816(11) 0.1005(2) Uiso 0.002 18 0.1049 d . . .
Ca2 Ca 0.5296(14) 0.4735(14) 0.0693(2) Uiso 0.0017 18 0.9584 d . . .
Eu2 Eu 0.5296(14) 0.4735(14) 0.0693(2) Uiso 0.0017 18 0.0416 d . . .
Ca3 Ca 0.2198(12) 0.3930(10) 0.0093(3) Uiso 0.0086 18 1 d . . .
Ca4 Ca 0 0 -0.0107(17) Uiso 0.041 6 0.28 d . . .
Ca5 Ca 0.666667 0.333333 -0.0007(7) Uiso 0.0018 6 1 d . . .
V1 V 0 0 -0.1006(3) Uiso 0.0012 6 0.95 d . . .
Sb1 Sb 0 0 -0.1006(3) Uiso 0.0012 6 0.05 d . . .
V2 V 0.3502(13) 0.1964(12) 0.1345(3) Uiso 0.0024 18 1 d . . .
V3 V 0.3215(9) 0.1733(14) 0.0320(3) Uiso 0.0019 18 0.9833 d . . .
Sb3 Sb 0.3215(9) 0.1733(14) 0.0320(3) Uiso 0.0019 18 0.0167 d . . .
O11 O 0 0 -0.1469(3) Uiso 0.0172 6 1 d . . .
O12 O 0.184(3) 0.519(3) 0.0821(12) Uiso 0.0036 18 1 d . . .
O21 O 0.434(3) 0.111(3) 0.1147(9) Uiso 0.0004 18 1 d . . .
O22 O 0.365(3) 0.194(3) 0.1805(3) Uiso 0.0012 18 1 d . . .
O23 O 0.403(4) 0.3710(18) 0.1207(9) Uiso 0.0011 18 1 d . . .
O24 O 0.1665(17) 0.076(4) 0.1301(8) Uiso 0.0048 18 1 d . . .
O31 O 0.218(3) -0.0101(16) 0.0409(9) Uiso 0.005 18 1 d . . .
O32 O 0.4955(15) 0.244(5) 0.0486(7) Uiso 0.0081 18 1 d . . .
O33 O 0.266(3) 0.445(3) 0.1453(10) Uiso 0.027 18 1 d . . .
O34 O 0.260(4) 0.274(3) 0.0545(8) Uiso 0.0011 18 1 d . . .

loop_
_atom_site_aniso_label
_atom_site_aniso_type_symbol
_atom_site_aniso_U_11
_atom_site_aniso_U_22
_atom_site_aniso_U_33
_atom_site_aniso_U_12
_atom_site_aniso_U_13
_atom_site_aniso_U_23
? ? ? ? ? ? ? ?

loop_
_atom_type_symbol
_atom_type_scat_dispersion_real
_atom_type_scat_dispersion_imag
_atom_type_scat_source
Ca 0.3641 1.2855 'International Tables Vol C tables 4.2.6.8 and 6.1.1.1'
Eu -8.9294 11.1857 'International Tables Vol C tables 4.2.6.8 and 6.1.1.1'
O 0.0492 0.0322 'International Tables Vol C tables 4.2.6.8 and 6.1.1.1'
Sb -0.0562 5.8946 'International Tables Vol C tables 4.2.6.8 and 6.1.1.1'
V 0.0687 2.1097 'International Tables Vol C tables 4.2.6.8 and 6.1.1.1'

loop_
_exptl_crystal_face_index_h
_exptl_crystal_face_index_k
_exptl_crystal_face_index_l
_exptl_crystal_face_perp_dist
? ? ? ?

loop_
_geom_angle_atom_site_label_1
_geom_angle_atom_site_label_2
_geom_angle_atom_site_label_3
_geom_angle_site_symmetry_1
_geom_angle_site_symmetry_2
_geom_angle_site_symmetry_3
_geom_angle
_geom_angle_publ_flag
Eu1 Ca1 V2 . . . 0 ?
Eu1 Ca1 O12 . . . 0 ?
Eu1 Ca1 O21 . . 2_555 0 ?
Eu1 Ca1 O23 . . . 0 ?
Eu1 Ca1 O24 . . . 0 ?
Eu1 Ca1 O24 . . 2_555 0 ?
Eu1 Ca1 O31 . . 2_555 0 ?
Eu1 Ca1 O33 . . . 0 ?
Eu1 Ca1 O34 . . . 0 ?
V2 Ca1 O12 . . . 125.1(8) ?
V2 Ca1 O21 . . 2_555 145.1(8) ?
V2 Ca1 O23 . . . 32.5(5) ?
V2 Ca1 O24 . . . 32.4(4) ?
V2 Ca1 O24 . . 2_555 93.1(14) ?
V2 Ca1 O31 . . 2_555 130.1(10) ?
V2 Ca1 O33 . . . 68.5(10) ?
V2 Ca1 O34 . . . 73.4(12) ?
O12 Ca1 O21 . . 2_555 70.7(12) ?
O12 Ca1 O23 . . . 92.6(9) ?
O12 Ca1 O24 . . . 157.3(10) ?
O12 Ca1 O24 . . 2_555 134.0(18) ?
O12 Ca1 O31 . . 2_555 79.8(13) ?
O12 Ca1 O33 . . . 71.7(13) ?
O12 Ca1 O34 . . . 89.1(14) ?
O21 Ca1 O23 2_555 . . 142.5(10) ?
O21 Ca1 O24 2_555 . . 125.2(9) ?
O21 Ca1 O24 2_555 . 2_555 63.4(16) ?
O21 Ca1 O31 2_555 . 2_555 80.1(10) ?
O21 Ca1 O33 2_555 . . 92.4(12) ?
O21 Ca1 O34 2_555 . . 141.3(14) ?
O23 Ca1 O24 . . . 64.9(7) ?
O23 Ca1 O24 . . 2_555 121.9(14) ?
O23 Ca1 O31 . . 2_555 131.1(10) ?
O23 Ca1 O33 . . . 50.2(12) ?
O23 Ca1 O34 . . . 68.0(12) ?
O24 Ca1 O24 . . 2_555 63.4(14) ?
O24 Ca1 O31 . . 2_555 116.7(12) ?
O24 Ca1 O33 . . . 90.2(12) ?
O24 Ca1 O34 . . . 85.2(13) ?
O24 Ca1 O31 2_555 . 2_555 95.3(10) ?
O24 Ca1 O33 2_555 . . 105.9(11) ?
O24 Ca1 O34 2_555 . . 129.8(15) ?
O31 Ca1 O33 2_555 . . 151.4(12) ?
O31 Ca1 O34 2_555 . . 63.6(11) ?
O33 Ca1 O34 . . . 112.7(12) ?
Ca1 Eu1 V2 . . . 0 ?
Ca1 Eu1 O12 . . . 0 ?
Ca1 Eu1 O21 . . 2_555 0 ?
Ca1 Eu1 O23 . . . 0 ?
Ca1 Eu1 O24 . . . 0 ?
Ca1 Eu1 O24 . . 2_555 0 ?
Ca1 Eu1 O31 . . 2_555 0 ?
Ca1 Eu1 O33 . . . 0 ?
Ca1 Eu1 O34 . . . 0 ?
V2 Eu1 O12 . . . 125.1(8) ?
V2 Eu1 O21 . . 2_555 145.1(8) ?
V2 Eu1 O23 . . . 32.5(5) ?
V2 Eu1 O24 . . . 32.4(4) ?
V2 Eu1 O24 . . 2_555 93.1(14) ?
V2 Eu1 O31 . . 2_555 130.1(10) ?
V2 Eu1 O33 . . . 68.5(10) ?
V2 Eu1 O34 . . . 73.4(12) ?
O12 Eu1 O21 . . 2_555 70.7(12) ?
O12 Eu1 O23 . . . 92.6(9) ?
O12 Eu1 O24 . . . 157.3(10) ?
O12 Eu1 O24 . . 2_555 134.0(18) ?
O12 Eu1 O31 . . 2_555 79.8(13) ?
O12 Eu1 O33 . . . 71.7(13) ?
O12 Eu1 O34 . . . 89.1(14) ?
O21 Eu1 O23 2_555 . . 142.5(10) ?
O21 Eu1 O24 2_555 . . 125.2(9) ?
O21 Eu1 O24 2_555 . 2_555 63.4(16) ?
O21 Eu1 O31 2_555 . 2_555 80.1(10) ?
O21 Eu1 O33 2_555 . . 92.4(12) ?
O21 Eu1 O34 2_555 . . 141.3(14) ?
O23 Eu1 O24 . . . 64.9(7) ?
O23 Eu1 O24 . . 2_555 121.9(14) ?
O23 Eu1 O31 . . 2_555 131.1(10) ?
O23 Eu1 O33 . . . 50.2(12) ?
O23 Eu1 O34 . . . 68.0(12) ?
O24 Eu1 O24 . . 2_555 63.4(14) ?
O24 Eu1 O31 . . 2_555 116.7(12) ?
O24 Eu1 O33 . . . 90.2(12) ?
O24 Eu1 O34 . . . 85.2(13) ?
O24 Eu1 O31 2_555 . 2_555 95.3(10) ?
O24 Eu1 O33 2_555 . . 105.9(11) ?
O24 Eu1 O34 2_555 . . 129.8(15) ?
O31 Eu1 O33 2_555 . . 151.4(12) ?
O31 Eu1 O34 2_555 . . 63.6(11) ?
O33 Eu1 O34 . . . 112.7(12) ?
Eu2 Ca2 V3 . . . 0 ?
Eu2 Ca2 Sb3 . . . 0 ?
Eu2 Ca2 O12 . . 2_665 0 ?
Eu2 Ca2 O21 . . 3_665 0 ?
Eu2 Ca2 O22 . . 11_554 0 ?
Eu2 Ca2 O23 . . . 0 ?
Eu2 Ca2 O31 . . 3_665 0 ?
Eu2 Ca2 O32 . . . 0 ?
Eu2 Ca2 O32 . . 3_665 0 ?
Eu2 Ca2 O34 . . . 0 ?
V3 Ca2 Sb3 . . . 0 ?
V3 Ca2 O12 . . 2_665 127.7(10) ?
V3 Ca2 O21 . . 3_665 141.3(12) ?
V3 Ca2 O22 . . 11_554 74.4(8) ?
V3 Ca2 O23 . . . 86.5(7) ?
V3 Ca2 O31 . . 3_665 134.0(7) ?
V3 Ca2 O32 . . . 32.8(6) ?
V3 Ca2 O32 . . 3_665 98.3(7) ?
V3 Ca2 O34 . . . 33.2(10) ?
Sb3 Ca2 O12 . . 2_665 127.7(10) ?
Sb3 Ca2 O21 . . 3_665 141.3(12) ?
Sb3 Ca2 O22 . . 11_554 74.4(8) ?
Sb3 Ca2 O23 . . . 86.5(7) ?
Sb3 Ca2 O31 . . 3_665 134.0(7) ?
Sb3 Ca2 O32 . . . 32.8(6) ?
Sb3 Ca2 O32 . . 3_665 98.3(7) ?
Sb3 Ca2 O34 . . . 33.2(10) ?
O12 Ca2 O21 2_665 . 3_665 82.6(16) ?
O12 Ca2 O22 2_665 . 11_554 80.5(17) ?
O12 Ca2 O23 2_665 . . 84.9(13) ?
O12 Ca2 O31 2_665 . 3_665 66.1(11) ?
O12 Ca2 O32 2_665 . . 160.4(11) ?
O12 Ca2 O32 2_665 . 3_665 125.2(9) ?
O12 Ca2 O34 2_665 . . 96.7(13) ?
O21 Ca2 O22 3_665 . 11_554 141.1(12) ?
O21 Ca2 O23 3_665 . . 71.4(12) ?
O21 Ca2 O31 3_665 . 3_665 76.4(10) ?
O21 Ca2 O32 3_665 . . 114.6(15) ?
O21 Ca2 O32 3_665 . 3_665 75.5(14) ?
O21 Ca2 O34 3_665 . . 140.6(11) ?
O22 Ca2 O23 11_554 . . 140.7(16) ?
O22 Ca2 O31 11_554 . 3_665 64.7(10) ?
O22 Ca2 O32 11_554 . . 90.1(13) ?
O22 Ca2 O32 11_554 . 3_665 86.1(15) ?
O22 Ca2 O34 11_554 . . 76.3(11) ?
O23 Ca2 O31 . . 3_665 139.0(9) ?
O23 Ca2 O32 . . . 91.8(10) ?
O23 Ca2 O32 . . 3_665 131.2(14) ?
O23 Ca2 O34 . . . 69.4(10) ?
O31 Ca2 O32 3_665 . . 125.0(10) ?
O31 Ca2 O32 3_665 . 3_665 60.2(9) ?
O31 Ca2 O34 3_665 . . 139.1(11) ?
O32 Ca2 O32 . . 3_665 70.6(7) ?
O32 Ca2 O34 . . . 64.2(11) ?
O32 Ca2 O34 3_665 . . 131.1(12) ?
Ca2 Eu2 V3 . . . 0 ?
Ca2 Eu2 Sb3 . . . 0 ?
Ca2 Eu2 O12 . . 2_665 0 ?
Ca2 Eu2 O21 . . 3_665 0 ?
Ca2 Eu2 O22 . . 11_554 0 ?
Ca2 Eu2 O23 . . . 0 ?
Ca2 Eu2 O31 . . 3_665 0 ?
Ca2 Eu2 O32 . . . 0 ?
Ca2 Eu2 O32 . . 3_665 0 ?
Ca2 Eu2 O34 . . . 0 ?
V3 Eu2 Sb3 . . . 0 ?
V3 Eu2 O12 . . 2_665 127.7(10) ?
V3 Eu2 O21 . . 3_665 141.3(12) ?
V3 Eu2 O22 . . 11_554 74.4(8) ?
V3 Eu2 O23 . . . 86.5(7) ?
V3 Eu2 O31 . . 3_665 134.0(7) ?
V3 Eu2 O32 . . . 32.8(6) ?
V3 Eu2 O32 . . 3_665 98.3(7) ?
V3 Eu2 O34 . . . 33.2(10) ?
Sb3 Eu2 O12 . . 2_665 127.7(10) ?
Sb3 Eu2 O21 . . 3_665 141.3(12) ?
Sb3 Eu2 O22 . . 11_554 74.4(8) ?
Sb3 Eu2 O23 . . . 86.5(7) ?
Sb3 Eu2 O31 . . 3_665 134.0(7) ?
Sb3 Eu2 O32 . . . 32.8(6) ?
Sb3 Eu2 O32 . . 3_665 98.3(7) ?
Sb3 Eu2 O34 . . . 33.2(10) ?
O12 Eu2 O21 2_665 . 3_665 82.6(16) ?
O12 Eu2 O22 2_665 . 11_554 80.5(17) ?
O12 Eu2 O23 2_665 . . 84.9(13) ?
O12 Eu2 O31 2_665 . 3_665 66.1(11) ?
O12 Eu2 O32 2_665 . . 160.4(11) ?
O12 Eu2 O32 2_665 . 3_665 125.2(9) ?
O12 Eu2 O34 2_665 . . 96.7(13) ?
O21 Eu2 O22 3_665 . 11_554 141.1(12) ?
O21 Eu2 O23 3_665 . . 71.4(12) ?
O21 Eu2 O31 3_665 . 3_665 76.4(10) ?
O21 Eu2 O32 3_665 . . 114.6(15) ?
O21 Eu2 O32 3_665 . 3_665 75.5(14) ?
O21 Eu2 O34 3_665 . . 140.6(11) ?
O22 Eu2 O23 11_554 . . 140.7(16) ?
O22 Eu2 O31 11_554 . 3_665 64.7(10) ?
O22 Eu2 O32 11_554 . . 90.1(13) ?
O22 Eu2 O32 11_554 . 3_665 86.1(15) ?
O22 Eu2 O34 11_554 . . 76.3(11) ?
O23 Eu2 O31 . . 3_665 139.0(9) ?
O23 Eu2 O32 . . . 91.8(10) ?
O23 Eu2 O32 . . 3_665 131.2(14) ?
O23 Eu2 O34 . . . 69.4(10) ?
O31 Eu2 O32 3_665 . . 125.0(10) ?
O31 Eu2 O32 3_665 . 3_665 60.2(9) ?
O31 Eu2 O34 3_665 . . 139.1(11) ?
O32 Eu2 O32 . . 3_665 70.6(7) ?
O32 Eu2 O34 . . . 64.2(11) ?
O32 Eu2 O34 3_665 . . 131.1(12) ?
V2 Ca3 V2 11_554 . 12_454 106.8(5) ?
V2 Ca3 V3 11_554 . . 81.1(5) ?
V2 Ca3 Sb3 11_554 . . 81.1(5) ?
V2 Ca3 O11 11_554 . 16_555 75.7(4) ?
V2 Ca3 O12 11_554 . . 122.6(5) ?
V2 Ca3 O21 11_554 . 11_554 33.7(9) ?
V2 Ca3 O22 11_554 . 11_554 33.7(4) ?
V2 Ca3 O22 11_554 . 12_454 126.6(7) ?
V2 Ca3 O23 11_554 . 12_454 94.3(9) ?
V2 Ca3 O31 11_554 . 2_555 162.2(11) ?
V2 Ca3 O33 11_554 . 12_454 123.6(8) ?
V2 Ca3 O34 11_554 . . 102.0(12) ?
V2 Ca3 V3 12_454 . . 154.3(5) ?
V2 Ca3 Sb3 12_454 . . 154.3(5) ?
V2 Ca3 O11 12_454 . 16_555 74.1(5) ?
V2 Ca3 O12 12_454 . . 92.3(8) ?
V2 Ca3 O21 12_454 . 11_554 81.7(11) ?
V2 Ca3 O22 12_454 . 11_554 128.7(9) ?
V2 Ca3 O22 12_454 . 12_454 32.6(4) ?
V2 Ca3 O23 12_454 . 12_454 32.5(11) ?
V2 Ca3 O31 12_454 . 2_555 86.5(9) ?
V2 Ca3 O33 12_454 . 12_454 61.8(10) ?
V2 Ca3 O34 12_454 . . 151.3(11) ?
V3 Ca3 Sb3 . . . 0 ?
V3 Ca3 O11 . . 16_555 131.4(5) ?
V3 Ca3 O12 . . . 104.1(8) ?
V3 Ca3 O21 . . 11_554 93.9(11) ?
V3 Ca3 O22 . . 11_554 70.8(10) ?
V3 Ca3 O22 . . 12_454 152.1(7) ?
V3 Ca3 O23 . . 12_454 124.4(11) ?
V3 Ca3 O31 . . 2_555 82.0(9) ?
V3 Ca3 O33 . . 12_454 93.2(10) ?
V3 Ca3 O34 . . . 32.4(11) ?
Sb3 Ca3 O11 . . 16_555 131.4(5) ?
Sb3 Ca3 O12 . . . 104.1(8) ?
Sb3 Ca3 O21 . . 11_554 93.9(11) ?
Sb3 Ca3 O22 . . 11_554 70.8(10) ?
Sb3 Ca3 O22 . . 12_454 152.1(7) ?
Sb3 Ca3 O23 . . 12_454 124.4(11) ?
Sb3 Ca3 O31 . . 2_555 82.0(9) ?
Sb3 Ca3 O33 . . 12_454 93.2(10) ?
Sb3 Ca3 O34 . . . 32.4(11) ?
O11 Ca3 O12 16_555 . . 58.2(6) ?
O11 Ca3 O21 16_555 . 11_554 89.6(7) ?
O11 Ca3 O22 16_555 . 11_554 66.1(10) ?
O11 Ca3 O22 16_555 . 12_454 62.7(7) ?
O11 Ca3 O23 16_555 . 12_454 99.6(11) ?
O11 Ca3 O31 16_555 . 2_555 120.2(11) ?
O11 Ca3 O33 16_555 . 12_454 135.1(11) ?
O11 Ca3 O34 16_555 . . 114.0(9) ?
O12 Ca3 O21 . . 11_554 147.5(8) ?
O12 Ca3 O22 . . 11_554 93.1(8) ?
O12 Ca3 O22 . . 12_454 60.0(8) ?
O12 Ca3 O23 . . 12_454 123.4(14) ?
O12 Ca3 O31 . . 2_555 67.1(10) ?
O12 Ca3 O33 . . 12_454 113.2(9) ?
O12 Ca3 O34 . . . 72.0(13) ?
O21 Ca3 O22 11_554 . 11_554 67.3(9) ?
O21 Ca3 O22 11_554 . 12_454 111.5(12) ?
O21 Ca3 O23 11_554 . 12_454 61.5(13) ?
O21 Ca3 O31 11_554 . 2_555 143.4(11) ?
O21 Ca3 O33 11_554 . 12_454 92.1(10) ?
O21 Ca3 O34 11_554 . . 124.3(16) ?
O22 Ca3 O22 11_554 . 12_454 128.9(12) ?
O22 Ca3 O23 11_554 . 12_454 127.0(9) ?
O22 Ca3 O31 11_554 . 2_555 141.4(10) ?
O22 Ca3 O33 11_554 . 12_454 152.1(12) ?
O22 Ca3 O34 11_554 . . 77.3(12) ?
O22 Ca3 O23 12_454 . 12_454 63.6(12) ?
O22 Ca3 O31 12_454 . 2_555 70.8(11) ?
O22 Ca3 O33 12_454 . 12_454 75.1(11) ?
O22 Ca3 O34 12_454 . . 124.3(12) ?
O23 Ca3 O31 12_454 . 2_555 90.8(11) ?
O23 Ca3 O33 12_454 . 12_454 44.7(11) ?
O23 Ca3 O34 12_454 . . 145.3(12) ?
O31 Ca3 O33 2_555 . 12_454 52.2(10) ?
O31 Ca3 O34 2_555 . . 65.4(13) ?
O33 Ca3 O34 12_454 . . 101.7(11) ?
O12 Ca4 O12 10_554 . 11_444 51.1(13) ?
O12 Ca4 O12 10_554 . 12_454 51.1(12) ?
O12 Ca4 O31 10_554 . . 111.7(9) ?
O12 Ca4 O31 10_554 . 2_555 109.7(9) ?
O12 Ca4 O31 10_554 . 3_555 158.9(17) ?
O12 Ca4 O33 10_554 . 10_554 58.8(17) ?
O12 Ca4 O33 10_554 . 11_444 108(2) ?
O12 Ca4 O33 10_554 . 12_454 74.0(18) ?
O12 Ca4 O12 11_444 . 12_454 51.1(15) ?
O12 Ca4 O31 11_444 . . 109.7(11) ?
O12 Ca4 O31 11_444 . 2_555 158.9(18) ?
O12 Ca4 O31 11_444 . 3_555 111.7(9) ?
O12 Ca4 O33 11_444 . 10_554 74.0(18) ?
O12 Ca4 O33 11_444 . 11_444 58.8(17) ?
O12 Ca4 O33 11_444 . 12_454 108(3) ?
O12 Ca4 O31 12_454 . . 158.9(18) ?
O12 Ca4 O31 12_454 . 2_555 111.7(11) ?
O12 Ca4 O31 12_454 . 3_555 109.7(9) ?
O12 Ca4 O33 12_454 . 10_554 108(3) ?
O12 Ca4 O33 12_454 . 11_444 74.0(19) ?
O12 Ca4 O33 12_454 . 12_454 58.8(17) ?
O31 Ca4 O31 . . 2_555 84.5(16) ?
O31 Ca4 O31 . . 3_555 84.5(16) ?
O31 Ca4 O33 . . 10_554 53.0(14) ?
O31 Ca4 O33 . . 11_444 104.9(16) ?
O31 Ca4 O33 . . 12_454 134.2(19) ?
O31 Ca4 O31 2_555 . 3_555 84.5(16) ?
O31 Ca4 O33 2_555 . 10_554 104.9(14) ?
O31 Ca4 O33 2_555 . 11_444 134(2) ?
O31 Ca4 O33 2_555 . 12_454 53.0(14) ?
O31 Ca4 O33 3_555 . 10_554 134(2) ?
O31 Ca4 O33 3_555 . 11_444 53.0(14) ?
O31 Ca4 O33 3_555 . 12_454 104.9(15) ?
O33 Ca4 O33 10_554 . 11_444 116.6(19) ?
O33 Ca4 O33 10_554 . 12_454 116.6(16) ?
O33 Ca4 O33 11_444 . 12_454 116.6(18) ?
O24 Ca5 O24 10_554 . 11_554 81.4(18) ?
O24 Ca5 O24 10_554 . 12_554 81.4(16) ?
O24 Ca5 O32 10_554 . . 105.4(13) ?
O24 Ca5 O32 10_554 . 2_655 104.1(16) ?
O24 Ca5 O32 10_554 . 3_665 171.7(13) ?
O24 Ca5 O24 11_554 . 12_554 81.4(18) ?
O24 Ca5 O32 11_554 . . 104.1(15) ?
O24 Ca5 O32 11_554 . 2_655 172(2) ?
O24 Ca5 O32 11_554 . 3_665 105.4(16) ?
O24 Ca5 O32 12_554 . . 171.7(13) ?
O24 Ca5 O32 12_554 . 2_655 105.4(15) ?
O24 Ca5 O32 12_554 . 3_665 104.1(14) ?
O32 Ca5 O32 . . 2_655 68.6(16) ?
O32 Ca5 O32 . . 3_665 68.6(14) ?
O32 Ca5 O32 2_655 . 3_665 68.6(17) ?
Sb1 V1 O11 . . . 0 ?
Sb1 V1 O12 . . 10_554 0 ?
Sb1 V1 O12 . . 11_444 0 ?
Sb1 V1 O12 . . 12_454 0 ?
O11 V1 O12 . . 10_554 110.8(15) ?
O11 V1 O12 . . 11_444 110.8(15) ?
O11 V1 O12 . . 12_454 110.8(15) ?
O12 V1 O12 10_554 . 11_444 108.1(18) ?
O12 V1 O12 10_554 . 12_454 108.1(19) ?
O12 V1 O12 11_444 . 12_454 108(2) ?
V1 Sb1 O11 . . . 0 ?
V1 Sb1 O12 . . 10_554 0 ?
V1 Sb1 O12 . . 11_444 0 ?
V1 Sb1 O12 . . 12_454 0 ?
O11 Sb1 O12 . . 10_554 110.8(15) ?
O11 Sb1 O12 . . 11_444 110.8(15) ?
O11 Sb1 O12 . . 12_454 110.8(15) ?
O12 Sb1 O12 10_554 . 11_444 108.1(18) ?
O12 Sb1 O12 10_554 . 12_454 108.1(19) ?
O12 Sb1 O12 11_444 . 12_454 108(2) ?
Ca1 V2 Eu1 . . . 0 ?
Ca1 V2 Ca3 . . 17_545 167.1(4) ?
Ca1 V2 Ca3 . . 18_555 98.2(5) ?
Ca1 V2 O21 . . . 129.3(12) ?
Ca1 V2 O22 . . . 118.7(14) ?
Ca1 V2 O23 . . . 57.9(13) ?
Ca1 V2 O24 . . . 56.2(15) ?
Ca1 V2 O33 . . . 42.7(6) ?
Eu1 V2 Ca3 . . 17_545 167.1(4) ?
Eu1 V2 Ca3 . . 18_555 98.2(5) ?
Eu1 V2 O21 . . . 129.3(12) ?
Eu1 V2 O22 . . . 118.7(14) ?
Eu1 V2 O23 . . . 57.9(13) ?
Eu1 V2 O24 . . . 56.2(15) ?
Eu1 V2 O33 . . . 42.7(6) ?
Ca3 V2 Ca3 17_545 . 18_555 88.1(5) ?
Ca3 V2 O21 17_545 . . 55.2(12) ?
Ca3 V2 O22 17_545 . . 55.1(14) ?
Ca3 V2 O23 17_545 . . 133.4(13) ?
Ca3 V2 O24 17_545 . . 111.9(15) ?
Ca3 V2 O33 17_545 . . 139.1(8) ?
Ca3 V2 O21 18_555 . . 117.1(10) ?
Ca3 V2 O22 18_555 . . 60.6(10) ?
Ca3 V2 O23 18_555 . . 52.1(12) ?
Ca3 V2 O24 18_555 . . 137.1(16) ?
Ca3 V2 O33 18_555 . . 56.9(6) ?
O21 V2 O22 . . . 110.3(19) ?
O21 V2 O23 . . . 117.4(17) ?
O21 V2 O24 . . . 105.2(17) ?
O21 V2 O33 . . . 156.4(12) ?
O22 V2 O23 . . . 109.0(17) ?
O22 V2 O24 . . . 99.3(14) ?
O22 V2 O33 . . . 87.1(16) ?
O23 V2 O24 . . . 114(2) ?
O23 V2 O33 . . . 39.5(14) ?
O24 V2 O33 . . . 86.8(17) ?
Ca2 V3 Eu2 . . . 0 ?
Ca2 V3 Ca3 . . . 72.2(5) ?
Ca2 V3 Sb3 . . . 0 ?
Ca2 V3 O31 . . . 142.0(12) ?
Ca2 V3 O32 . . . 48.9(19) ?
Ca2 V3 O33 . . 10_554 143.6(9) ?
Ca2 V3 O34 . . . 56.8(11) ?
Eu2 V3 Ca3 . . . 72.2(5) ?
Eu2 V3 Sb3 . . . 0 ?
Eu2 V3 O31 . . . 142.0(12) ?
Eu2 V3 O32 . . . 48.9(19) ?
Eu2 V3 O33 . . 10_554 143.6(9) ?
Eu2 V3 O34 . . . 56.8(11) ?
Ca3 V3 Sb3 . . . 0 ?
Ca3 V3 O31 . . . 129.0(12) ?
Ca3 V3 O32 . . . 117.6(19) ?
Ca3 V3 O33 . . 10_554 83.3(11) ?
Ca3 V3 O34 . . . 44.9(12) ?
Sb3 V3 O31 . . . 0 ?
Sb3 V3 O32 . . . 0 ?
Sb3 V3 O33 . . 10_554 0 ?
Sb3 V3 O34 . . . 0 ?
O31 V3 O32 . . . 111(2) ?
O31 V3 O33 . . 10_554 74.4(14) ?
O31 V3 O34 . . . 112.4(15) ?
O32 V3 O33 . . 10_554 131.5(15) ?
O32 V3 O34 . . . 102(2) ?
O33 V3 O34 10_554 . . 120.3(17) ?
Ca2 Sb3 Eu2 . . . 0 ?
Ca2 Sb3 Ca3 . . . 72.2(5) ?
Ca2 Sb3 V3 . . . 0 ?
Ca2 Sb3 O31 . . . 142.0(12) ?
Ca2 Sb3 O32 . . . 48.9(19) ?
Ca2 Sb3 O33 . . 10_554 143.6(9) ?
Ca2 Sb3 O34 . . . 56.8(11) ?
Eu2 Sb3 Ca3 . . . 72.2(5) ?
Eu2 Sb3 V3 . . . 0 ?
Eu2 Sb3 O31 . . . 142.0(12) ?
Eu2 Sb3 O32 . . . 48.9(19) ?
Eu2 Sb3 O33 . . 10_554 143.6(9) ?
Eu2 Sb3 O34 . . . 56.8(11) ?
Ca3 Sb3 V3 . . . 0 ?
Ca3 Sb3 O31 . . . 129.0(12) ?
Ca3 Sb3 O32 . . . 117.6(19) ?
Ca3 Sb3 O33 . . 10_554 83.3(11) ?
Ca3 Sb3 O34 . . . 44.9(12) ?
V3 Sb3 O31 . . . 0 ?
V3 Sb3 O32 . . . 0 ?
V3 Sb3 O33 . . 10_554 0 ?
V3 Sb3 O34 . . . 0 ?
O31 Sb3 O32 . . . 111(2) ?
O31 Sb3 O33 . . 10_554 74.4(14) ?
O31 Sb3 O34 . . . 112.4(15) ?
O32 Sb3 O33 . . 10_554 131.5(15) ?
O32 Sb3 O34 . . . 102(2) ?
O33 Sb3 O34 10_554 . . 120.3(17) ?
Ca3 O11 Ca3 10_554 . 11_444 117.7(5) ?
Ca3 O11 Ca3 10_554 . 12_454 117.7(4) ?
Ca3 O11 V1 10_554 . . 98.8(4) ?
Ca3 O11 Sb1 10_554 . . 98.8(4) ?
Ca3 O11 O12 10_554 . 10_554 71.2(8) ?
Ca3 O11 O12 10_554 . 11_444 93.8(9) ?
Ca3 O11 O12 10_554 . 12_454 129.4(8) ?
Ca3 O11 O22 10_554 . 13_444 166.4(6) ?
Ca3 O11 O22 10_554 . 14_544 56.8(7) ?
Ca3 O11 O22 10_554 . 15_554 62.6(10) ?
Ca3 O11 Ca3 11_444 . 12_454 117.7(5) ?
Ca3 O11 V1 11_444 . . 98.8(4) ?
Ca3 O11 Sb1 11_444 . . 98.8(4) ?
Ca3 O11 O12 11_444 . 10_554 129.4(8) ?
Ca3 O11 O12 11_444 . 11_444 71.2(7) ?
Ca3 O11 O12 11_444 . 12_454 93.8(8) ?
Ca3 O11 O22 11_444 . 13_444 56.8(9) ?
Ca3 O11 O22 11_444 . 14_544 62.6(7) ?
Ca3 O11 O22 11_444 . 15_554 166.4(7) ?
Ca3 O11 V1 12_454 . . 98.8(4) ?
Ca3 O11 Sb1 12_454 . . 98.8(4) ?
Ca3 O11 O12 12_454 . 10_554 93.8(8) ?
Ca3 O11 O12 12_454 . 11_444 129.4(11) ?
Ca3 O11 O12 12_454 . 12_454 71.2(10) ?
Ca3 O11 O22 12_454 . 13_444 62.6(8) ?
Ca3 O11 O22 12_454 . 14_544 166.4(6) ?
Ca3 O11 O22 12_454 . 15_554 56.8(10) ?
V1 O11 Sb1 . . . 0 ?
V1 O11 O12 . . 10_554 34.2(6) ?
V1 O11 O12 . . 11_444 34.2(8) ?
V1 O11 O12 . . 12_454 34.2(8) ?
V1 O11 O22 . . 13_444 94.5(4) ?
V1 O11 O22 . . 14_544 94.5(4) ?
V1 O11 O22 . . 15_554 94.5(4) ?
Sb1 O11 O12 . . 10_554 34.2(6) ?
Sb1 O11 O12 . . 11_444 34.2(8) ?
Sb1 O11 O12 . . 12_454 34.2(8) ?
Sb1 O11 O22 . . 13_444 94.5(4) ?
Sb1 O11 O22 . . 14_544 94.5(4) ?
Sb1 O11 O22 . . 15_554 94.5(4) ?
O12 O11 O12 10_554 . 11_444 58.3(9) ?
O12 O11 O12 10_554 . 12_454 58.3(9) ?
O12 O11 O22 10_554 . 13_444 122.3(9) ?
O12 O11 O22 10_554 . 14_544 95.5(9) ?
O12 O11 O22 10_554 . 15_554 64.2(8) ?
O12 O11 O12 11_444 . 12_454 58.3(14) ?
O12 O11 O22 11_444 . 13_444 95.5(9) ?
O12 O11 O22 11_444 . 14_544 64.2(10) ?
O12 O11 O22 11_444 . 15_554 122.3(8) ?
O12 O11 O22 12_454 . 13_444 64.2(7) ?
O12 O11 O22 12_454 . 14_544 122.3(11) ?
O12 O11 O22 12_454 . 15_554 95.5(10) ?
O22 O11 O22 13_444 . 14_544 119.4(10) ?
O22 O11 O22 13_444 . 15_554 119.4(13) ?
O22 O11 O22 14_544 . 15_554 119.4(12) ?
Ca1 O12 Eu1 . . . 0 ?
Ca1 O12 Ca2 . . 3_565 98.2(9) ?
Ca1 O12 Eu2 . . 3_565 98.2(9) ?
Ca1 O12 Ca3 . . . 79.7(11) ?
Ca1 O12 Ca4 . . 16_555 94.4(14) ?
Ca1 O12 V1 . . 16_555 136(2) ?
Ca1 O12 Sb1 . . 16_555 136(2) ?
Ca1 O12 O11 . . 16_555 127.4(17) ?
Ca1 O12 O12 . . 2_665 102.7(17) ?
Ca1 O12 O12 . . 3_565 157(2) ?
Ca1 O12 O21 . . 2_555 61.4(12) ?
Ca1 O12 O22 . . 12_454 110.0(14) ?
Ca1 O12 O23 . . 3_565 108.0(14) ?
Ca1 O12 O31 . . 2_555 51.4(9) ?
Ca1 O12 O33 . . . 53.5(10) ?
Eu1 O12 Ca2 . . 3_565 98.2(9) ?
Eu1 O12 Eu2 . . 3_565 98.2(9) ?
Eu1 O12 Ca3 . . . 79.7(11) ?
Eu1 O12 Ca4 . . 16_555 94.4(14) ?
Eu1 O12 V1 . . 16_555 136(2) ?
Eu1 O12 Sb1 . . 16_555 136(2) ?
Eu1 O12 O11 . . 16_555 127.4(17) ?
Eu1 O12 O12 . . 2_665 102.7(17) ?
Eu1 O12 O12 . . 3_565 157(2) ?
Eu1 O12 O21 . . 2_555 61.4(12) ?
Eu1 O12 O22 . . 12_454 110.0(14) ?
Eu1 O12 O23 . . 3_565 108.0(14) ?
Eu1 O12 O31 . . 2_555 51.4(9) ?
Eu1 O12 O33 . . . 53.5(10) ?
Ca2 O12 Eu2 3_565 . 3_565 0 ?
Ca2 O12 Ca3 3_565 . . 94.5(13) ?
Ca2 O12 Ca4 3_565 . 16_555 119.9(16) ?
Ca2 O12 V1 3_565 . 16_555 122(2) ?
Ca2 O12 Sb1 3_565 . 16_555 122(2) ?
Ca2 O12 O11 3_565 . 16_555 101.4(15) ?
Ca2 O12 O12 3_565 . 2_665 158.3(19) ?
Ca2 O12 O12 3_565 . 3_565 101.3(17) ?
Ca2 O12 O21 3_565 . 2_555 45.7(9) ?
Ca2 O12 O22 3_565 . 12_454 47.4(9) ?
Ca2 O12 O23 3_565 . 3_565 46.2(10) ?
Ca2 O12 O31 3_565 . 2_555 69.3(9) ?
Ca2 O12 O33 3_565 . . 124.6(16) ?
Eu2 O12 Ca3 3_565 . . 94.5(13) ?
Eu2 O12 Ca4 3_565 . 16_555 119.9(16) ?
Eu2 O12 V1 3_565 . 16_555 122(2) ?
Eu2 O12 Sb1 3_565 . 16_555 122(2) ?
Eu2 O12 O11 3_565 . 16_555 101.4(15) ?
Eu2 O12 O12 3_565 . 2_665 158.3(19) ?
Eu2 O12 O12 3_565 . 3_565 101.3(17) ?
Eu2 O12 O21 3_565 . 2_555 45.7(9) ?
Eu2 O12 O22 3_565 . 12_454 47.4(9) ?
Eu2 O12 O23 3_565 . 3_565 46.2(10) ?
Eu2 O12 O31 3_565 . 2_555 69.3(9) ?
Eu2 O12 O33 3_565 . . 124.6(16) ?
Ca3 O12 Ca4 . . 16_555 145.6(12) ?
Ca3 O12 V1 . . 16_555 80.2(16) ?
Ca3 O12 Sb1 . . 16_555 80.2(16) ?
Ca3 O12 O11 . . 16_555 50.6(8) ?
Ca3 O12 O12 . . 2_665 83.6(14) ?
Ca3 O12 O12 . . 3_565 111.4(16) ?
Ca3 O12 O21 . . 2_555 111.2(11) ?
Ca3 O12 O22 . . 12_454 54.2(11) ?
Ca3 O12 O23 . . 3_565 140.2(14) ?
Ca3 O12 O31 . . 2_555 44.3(8) ?
Ca3 O12 O33 . . . 119.7(15) ?
Ca4 O12 V1 16_555 . 16_555 80.9(14) ?
Ca4 O12 Sb1 16_555 . 16_555 80.9(14) ?
Ca4 O12 O11 16_555 . 16_555 115.9(9) ?
Ca4 O12 O12 16_555 . 2_665 64.4(13) ?
Ca4 O12 O12 16_555 . 3_565 64.4(13) ?
Ca4 O12 O21 16_555 . 2_555 94.8(14) ?
Ca4 O12 O22 16_555 . 12_454 153.1(16) ?
Ca4 O12 O23 16_555 . 3_565 74.0(12) ?
Ca4 O12 O31 16_555 . 2_555 145.6(16) ?
Ca4 O12 O33 16_555 . . 41.3(9) ?
V1 O12 Sb1 16_555 . 16_555 0 ?
V1 O12 O11 16_555 . 16_555 35.0(10) ?
V1 O12 O12 16_555 . 2_665 36.0(12) ?
V1 O12 O12 16_555 . 3_565 36.0(12) ?
V1 O12 O21 16_555 . 2_555 162(2) ?
V1 O12 O22 16_555 . 12_454 88.8(18) ?
V1 O12 O23 16_555 . 3_565 112.8(17) ?
V1 O12 O31 16_555 . 2_555 124(2) ?
V1 O12 O33 16_555 . . 106.4(16) ?
Sb1 O12 O11 16_555 . 16_555 35.0(10) ?
Sb1 O12 O12 16_555 . 2_665 36.0(12) ?
Sb1 O12 O12 16_555 . 3_565 36.0(12) ?
Sb1 O12 O21 16_555 . 2_555 162(2) ?
Sb1 O12 O22 16_555 . 12_454 88.8(18) ?
Sb1 O12 O23 16_555 . 3_565 112.8(17) ?
Sb1 O12 O31 16_555 . 2_555 124(2) ?
Sb1 O12 O33 16_555 . . 106.4(16) ?
O11 O12 O12 16_555 . 2_665 60.9(11) ?
O11 O12 O12 16_555 . 3_565 60.9(12) ?
O11 O12 O21 16_555 . 2_555 145.1(16) ?
O11 O12 O22 16_555 . 12_454 57.5(9) ?
O11 O12 O23 16_555 . 3_565 120.8(14) ?
O11 O12 O31 16_555 . 2_555 92.0(14) ?
O11 O12 O33 16_555 . . 133.9(13) ?
O12 O12 O12 2_665 . 3_565 60.0(14) ?
O12 O12 O21 2_665 . 2_555 154(2) ?
O12 O12 O22 2_665 . 12_454 118.2(17) ?
O12 O12 O23 2_665 . 3_565 129.5(16) ?
O12 O12 O31 2_665 . 2_555 120.6(17) ?
O12 O12 O33 2_665 . . 73.8(14) ?
O12 O12 O21 3_565 . 2_555 127.1(19) ?
O12 O12 O22 3_565 . 12_454 92.9(17) ?
O12 O12 O23 3_565 . 3_565 77.3(14) ?
O12 O12 O31 3_565 . 2_555 150(2) ?
O12 O12 O33 3_565 . . 103.9(16) ?
O21 O12 O22 2_555 . 12_454 87.6(11) ?
O21 O12 O23 2_555 . 3_565 49.9(12) ?
O21 O12 O31 2_555 . 2_555 67.5(10) ?
O21 O12 O33 2_555 . . 80.2(13) ?
O22 O12 O23 12_454 . 3_565 87.5(14) ?
O22 O12 O31 12_454 . 2_555 59.0(13) ?
O22 O12 O33 12_454 . . 162.9(13) ?
O23 O12 O31 3_565 . 2_555 109.9(10) ?
O23 O12 O33 3_565 . . 93.5(16) ?
O31 O12 O33 2_555 . . 104.9(14) ?
Ca1 O21 Eu1 3_555 . 3_555 0 ?
Ca1 O21 Ca2 3_555 . 2_655 91.5(10) ?
Ca1 O21 Eu2 3_555 . 2_655 91.5(10) ?
Ca1 O21 Ca3 3_555 . 17_545 105.8(10) ?
Ca1 O21 V2 3_555 . . 87.8(12) ?
Ca1 O21 O12 3_555 . 3_555 48.0(10) ?
Ca1 O21 O22 3_555 . . 97.0(11) ?
Ca1 O21 O23 3_555 . . 107.0(14) ?
Ca1 O21 O23 3_555 . 2_655 112.2(13) ?
Ca1 O21 O24 3_555 . . 50.4(10) ?
Ca1 O21 O32 3_555 . . 99.4(11) ?
Eu1 O21 Ca2 3_555 . 2_655 91.5(10) ?
Eu1 O21 Eu2 3_555 . 2_655 91.5(10) ?
Eu1 O21 Ca3 3_555 . 17_545 105.8(10) ?
Eu1 O21 V2 3_555 . . 87.8(12) ?
Eu1 O21 O12 3_555 . 3_555 48.0(10) ?
Eu1 O21 O22 3_555 . . 97.0(11) ?
Eu1 O21 O23 3_555 . . 107.0(14) ?
Eu1 O21 O23 3_555 . 2_655 112.2(13) ?
Eu1 O21 O24 3_555 . . 50.4(10) ?
Eu1 O21 O32 3_555 . . 99.4(11) ?
Ca2 O21 Eu2 2_655 . 2_655 0 ?
Ca2 O21 Ca3 2_655 . 17_545 114.4(17) ?
Ca2 O21 V2 2_655 . . 154(2) ?
Ca2 O21 O12 2_655 . 3_555 51.6(11) ?
Ca2 O21 O22 2_655 . . 168.8(17) ?
Ca2 O21 O23 2_655 . . 125.9(15) ?
Ca2 O21 O23 2_655 . 2_655 56.2(13) ?
Ca2 O21 O24 2_655 . . 134.7(15) ?
Ca2 O21 O32 2_655 . . 54.5(14) ?
Eu2 O21 Ca3 2_655 . 17_545 114.4(17) ?
Eu2 O21 V2 2_655 . . 154(2) ?
Eu2 O21 O12 2_655 . 3_555 51.6(11) ?
Eu2 O21 O22 2_655 . . 168.8(17) ?
Eu2 O21 O23 2_655 . . 125.9(15) ?
Eu2 O21 O23 2_655 . 2_655 56.2(13) ?
Eu2 O21 O24 2_655 . . 134.7(15) ?
Eu2 O21 O32 2_655 . . 54.5(14) ?
Ca3 O21 V2 17_545 . . 91.1(14) ?
Ca3 O21 O12 17_545 . 3_555 97.1(14) ?
Ca3 O21 O22 17_545 . . 56.2(10) ?
Ca3 O21 O23 17_545 . . 108.6(13) ?
Ca3 O21 O23 17_545 . 2_655 58.7(12) ?
Ca3 O21 O24 17_545 . . 100.8(13) ?
Ca3 O21 O32 17_545 . . 153.0(12) ?
V2 O21 O12 . . 3_555 135.6(15) ?
V2 O21 O22 . . . 34.9(11) ?
V2 O21 O23 . . . 31.3(9) ?
V2 O21 O23 . . 2_655 146.7(19) ?
V2 O21 O24 . . . 37.4(11) ?
V2 O21 O32 . . . 99.5(19) ?
O12 O21 O22 3_555 . . 131.6(13) ?
O12 O21 O23 3_555 . . 149.2(17) ?
O12 O21 O23 3_555 . 2_655 67.8(14) ?
O12 O21 O24 3_555 . . 98.3(14) ?
O12 O21 O32 3_555 . . 92.5(16) ?
O22 O21 O23 . . . 58.1(12) ?
O22 O21 O23 . . 2_655 113.5(16) ?
O22 O21 O24 . . . 56.3(11) ?
O22 O21 O32 . . . 130.3(18) ?
O23 O21 O23 . . 2_655 140.7(13) ?
O23 O21 O24 . . . 61.0(13) ?
O23 O21 O32 . . . 72.2(15) ?
O23 O21 O24 2_655 . . 151.4(16) ?
O23 O21 O32 2_655 . . 102.8(16) ?
O24 O21 O32 . . . 102.7(16) ?
Ca2 O22 Eu2 17_545 . 17_545 0 ?
Ca2 O22 Ca3 17_545 . 17_545 101.8(14) ?
Ca2 O22 Ca3 17_545 . 18_555 108.8(11) ?
Ca2 O22 V2 17_545 . . 154.2(15) ?
Ca2 O22 O11 17_545 . 7_555 106.6(9) ?
Ca2 O22 O12 17_545 . 18_555 52.1(8) ?
Ca2 O22 O21 17_545 . . 150.1(18) ?
Ca2 O22 O23 17_545 . . 145(2) ?
Ca2 O22 O24 17_545 . . 114.2(11) ?
Ca2 O22 O31 17_545 . 16_555 73.2(11) ?
Ca2 O22 O32 17_545 . 16_555 48.2(10) ?
Ca2 O22 O34 17_545 . 17_545 58.1(12) ?
Eu2 O22 Ca3 17_545 . 17_545 101.8(14) ?
Eu2 O22 Ca3 17_545 . 18_555 108.8(11) ?
Eu2 O22 V2 17_545 . . 154.2(15) ?
Eu2 O22 O11 17_545 . 7_555 106.6(9) ?
Eu2 O22 O12 17_545 . 18_555 52.1(8) ?
Eu2 O22 O21 17_545 . . 150.1(18) ?
Eu2 O22 O23 17_545 . . 145(2) ?
Eu2 O22 O24 17_545 . . 114.2(11) ?
Eu2 O22 O31 17_545 . 16_555 73.2(11) ?
Eu2 O22 O32 17_545 . 16_555 48.2(10) ?
Eu2 O22 O34 17_545 . 17_545 58.1(12) ?
Ca3 O22 Ca3 17_545 . 18_555 110.3(10) ?
Ca3 O22 V2 17_545 . . 91.3(14) ?
Ca3 O22 O11 17_545 . 7_555 57.1(7) ?
Ca3 O22 O12 17_545 . 18_555 90.2(12) ?
Ca3 O22 O21 17_545 . . 56.4(10) ?
Ca3 O22 O23 17_545 . . 113.1(11) ?
Ca3 O22 O24 17_545 . . 103.9(14) ?
Ca3 O22 O31 17_545 . 16_555 149.4(9) ?
Ca3 O22 O32 17_545 . 16_555 141.6(11) ?
Ca3 O22 O34 17_545 . 17_545 47.2(12) ?
Ca3 O22 V2 18_555 . . 86.7(11) ?
Ca3 O22 O11 18_555 . 7_555 54.7(5) ?
Ca3 O22 O12 18_555 . 18_555 65.8(9) ?
Ca3 O22 O21 18_555 . . 98.8(8) ?
Ca3 O22 O23 18_555 . . 53.8(8) ?
Ca3 O22 O24 18_555 . . 116.6(14) ?
Ca3 O22 O31 18_555 . 16_555 47.8(8) ?
Ca3 O22 O32 18_555 . 16_555 103.2(13) ?
Ca3 O22 O34 18_555 . 17_545 137.5(12) ?
V2 O22 O11 . . 7_555 99.1(10) ?
V2 O22 O12 . . 18_555 151.1(14) ?
V2 O22 O21 . . . 34.8(11) ?
V2 O22 O23 . . . 35.5(9) ?
V2 O22 O24 . . . 40.3(8) ?
V2 O22 O31 . . 16_555 106.0(18) ?
V2 O22 O32 . . 16_555 109.2(15) ?
V2 O22 O34 . . 17_545 122.9(18) ?
O11 O22 O12 7_555 . 18_555 58.3(8) ?
O11 O22 O21 7_555 . . 79.8(9) ?
O11 O22 O23 7_555 . . 88.0(9) ?
O11 O22 O24 7_555 . . 138.1(9) ?
O11 O22 O31 7_555 . 16_555 94.7(8) ?
O11 O22 O32 7_555 . 16_555 143.2(10) ?
O11 O22 O34 7_555 . 17_545 88.5(14) ?
O12 O22 O21 18_555 . . 137.1(14) ?
O12 O22 O23 18_555 . . 119.4(14) ?
O12 O22 O24 18_555 . . 162.8(16) ?
O12 O22 O31 18_555 . 16_555 62.5(12) ?
O12 O22 O32 18_555 . 16_555 86.7(11) ?
O12 O22 O34 18_555 . 17_545 77.5(12) ?
O21 O22 O23 . . . 63.0(10) ?
O21 O22 O24 . . . 60.1(10) ?
O21 O22 O31 . . 16_555 136.3(13) ?
O21 O22 O32 . . 16_555 136.2(11) ?
O21 O22 O34 . . 17_545 93.7(15) ?
O23 O22 O24 . . . 64.2(11) ?
O23 O22 O31 . . 16_555 73.5(13) ?
O23 O22 O32 . . 16_555 101.6(15) ?
O23 O22 O34 . . 17_545 156.7(15) ?
O24 O22 O31 . . 16_555 105.5(17) ?
O24 O22 O32 . . 16_555 76.2(11) ?
O24 O22 O34 . . 17_545 104.8(15) ?
O31 O22 O32 16_555 . 16_555 55.7(8) ?
O31 O22 O34 16_555 . 17_545 129.8(11) ?
O32 O22 O34 16_555 . 17_545 95.0(12) ?
Ca1 O23 Eu1 . . . 0 ?
Ca1 O23 Ca2 . . . 102.2(14) ?
Ca1 O23 Eu2 . . . 102.2(14) ?
Ca1 O23 Ca3 . . 18_555 134.4(16) ?
Ca1 O23 V2 . . . 89.6(11) ?
Ca1 O23 O12 . . 2_665 85.5(11) ?
Ca1 O23 O21 . . . 105.2(9) ?
Ca1 O23 O21 . . 3_665 147.2(15) ?
Ca1 O23 O22 . . . 102.5(10) ?
Ca1 O23 O24 . . . 56.7(9) ?
Ca1 O23 O33 . . . 55.6(12) ?
Ca1 O23 O34 . . . 48.2(11) ?
Eu1 O23 Ca2 . . . 102.2(14) ?
Eu1 O23 Eu2 . . . 102.2(14) ?
Eu1 O23 Ca3 . . 18_555 134.4(16) ?
Eu1 O23 V2 . . . 89.6(11) ?
Eu1 O23 O12 . . 2_665 85.5(11) ?
Eu1 O23 O21 . . . 105.2(9) ?
Eu1 O23 O21 . . 3_665 147.2(15) ?
Eu1 O23 O22 . . . 102.5(10) ?
Eu1 O23 O24 . . . 56.7(9) ?
Eu1 O23 O33 . . . 55.6(12) ?
Eu1 O23 O34 . . . 48.2(11) ?
Ca2 O23 Eu2 . . . 0 ?
Ca2 O23 Ca3 . . 18_555 111.7(11) ?
Ca2 O23 V2 . . . 124.2(19) ?
Ca2 O23 O12 . . 2_665 48.9(10) ?
Ca2 O23 O21 . . . 93.9(14) ?
Ca2 O23 O21 . . 3_665 52.4(10) ?
Ca2 O23 O22 . . . 147.2(19) ?
Ca2 O23 O24 . . . 127.1(14) ?
Ca2 O23 O33 . . . 121.5(17) ?
Ca2 O23 O34 . . . 61.3(11) ?
Eu2 O23 Ca3 . . 18_555 111.7(11) ?
Eu2 O23 V2 . . . 124.2(19) ?
Eu2 O23 O12 . . 2_665 48.9(10) ?
Eu2 O23 O21 . . . 93.9(14) ?
Eu2 O23 O21 . . 3_665 52.4(10) ?
Eu2 O23 O22 . . . 147.2(19) ?
Eu2 O23 O24 . . . 127.1(14) ?
Eu2 O23 O33 . . . 121.5(17) ?
Eu2 O23 O34 . . . 61.3(11) ?
Ca3 O23 V2 18_555 . . 95.4(16) ?
Ca3 O23 O12 18_555 . 2_665 94.3(9) ?
Ca3 O23 O21 18_555 . . 102.0(14) ?
Ca3 O23 O21 18_555 . 3_665 59.7(10) ?
Ca3 O23 O22 18_555 . . 62.7(10) ?
Ca3 O23 O24 18_555 . . 116.2(13) ?
Ca3 O23 O33 18_555 . . 80.4(14) ?
Ca3 O23 O34 18_555 . . 171.8(11) ?
V2 O23 O12 . . 2_665 169.9(19) ?
V2 O23 O21 . . . 31.3(10) ?
V2 O23 O21 . . 3_665 121(2) ?
V2 O23 O22 . . . 35.5(10) ?
V2 O23 O24 . . . 33.0(10) ?
V2 O23 O33 . . . 110.2(18) ?
V2 O23 O34 . . . 92.4(13) ?
O12 O23 O21 2_665 . . 142.8(16) ?
O12 O23 O21 2_665 . 3_665 62.3(12) ?
O12 O23 O22 2_665 . . 154.5(15) ?
O12 O23 O24 2_665 . . 141.6(16) ?
O12 O23 O33 2_665 . . 74.1(14) ?
O12 O23 O34 2_665 . . 77.8(13) ?
O21 O23 O21 . . 3_665 97.7(17) ?
O21 O23 O22 . . . 58.8(11) ?
O21 O23 O24 . . . 55.9(10) ?
O21 O23 O33 . . . 141.3(14) ?
O21 O23 O34 . . . 83.3(13) ?
O21 O23 O22 3_665 . . 109.3(16) ?
O21 O23 O24 3_665 . . 153.1(19) ?
O21 O23 O33 3_665 . . 115.6(14) ?
O21 O23 O34 3_665 . . 113.7(15) ?
O22 O23 O24 . . . 54.9(9) ?
O22 O23 O33 . . . 90.4(16) ?
O22 O23 O34 . . . 125.5(10) ?
O24 O23 O33 . . . 87.9(14) ?
O24 O23 O34 . . . 72.0(10) ?
O33 O23 O34 . . . 99.5(19) ?
Ca1 O24 Ca1 . . 3_555 126.6(13) ?
Ca1 O24 Eu1 . . . 0 ?
Ca1 O24 Eu1 . . 3_555 126.6(13) ?
Ca1 O24 Ca5 . . 16_555 97.5(15) ?
Ca1 O24 V2 . . . 91.4(17) ?
Ca1 O24 O21 . . . 112.8(12) ?
Ca1 O24 O22 . . . 109.0(16) ?
Ca1 O24 O23 . . . 58.4(11) ?
Ca1 O24 O24 . . 2_555 52.6(12) ?
Ca1 O24 O24 . . 3_555 106.5(13) ?
Ca1 O24 Eu1 3_555 . . 126.6(13) ?
Ca1 O24 Eu1 3_555 . 3_555 0 ?
Ca1 O24 Ca5 3_555 . 16_555 108.1(15) ?
Ca1 O24 V2 3_555 . . 103.6(17) ?
Ca1 O24 O21 3_555 . . 66.2(12) ?
Ca1 O24 O22 3_555 . . 115.4(18) ?
Ca1 O24 O23 3_555 . . 122.9(12) ?
Ca1 O24 O24 3_555 . 2_555 116.5(13) ?
Ca1 O24 O24 3_555 . 3_555 64.1(13) ?
Eu1 O24 Eu1 . . 3_555 126.6(13) ?
Eu1 O24 Ca5 . . 16_555 97.5(15) ?
Eu1 O24 V2 . . . 91.4(17) ?
Eu1 O24 O21 . . . 112.8(12) ?
Eu1 O24 O22 . . . 109.0(16) ?
Eu1 O24 O23 . . . 58.4(11) ?
Eu1 O24 O24 . . 2_555 52.6(12) ?
Eu1 O24 O24 . . 3_555 106.5(13) ?
Eu1 O24 Ca5 3_555 . 16_555 108.1(15) ?
Eu1 O24 V2 3_555 . . 103.6(17) ?
Eu1 O24 O21 3_555 . . 66.2(12) ?
Eu1 O24 O22 3_555 . . 115.4(18) ?
Eu1 O24 O23 3_555 . . 122.9(12) ?
Eu1 O24 O24 3_555 . 2_555 116.5(13) ?
Eu1 O24 O24 3_555 . 3_555 64.1(13) ?
Ca5 O24 V2 16_555 . . 131.9(19) ?
Ca5 O24 O21 16_555 . . 145.9(19) ?
Ca5 O24 O22 16_555 . . 92.8(13) ?
Ca5 O24 O23 16_555 . . 128(2) ?
Ca5 O24 O24 16_555 . 2_555 49.3(10) ?
Ca5 O24 O24 16_555 . 3_555 49.3(10) ?
V2 O24 O21 . . . 37.4(10) ?
V2 O24 O22 . . . 40.4(8) ?
V2 O24 O23 . . . 33.0(12) ?
V2 O24 O24 . . 2_555 137(3) ?
V2 O24 O24 . . 3_555 162(3) ?
O21 O24 O22 . . . 63.6(10) ?
O21 O24 O23 . . . 63.0(10) ?
O21 O24 O24 . . 2_555 164.6(18) ?
O21 O24 O24 . . 3_555 129(2) ?
O22 O24 O23 . . . 60.9(11) ?
O22 O24 O24 . . 2_555 122.8(18) ?
O22 O24 O24 . . 3_555 130.7(16) ?
O23 O24 O24 . . 2_555 106.4(19) ?
O23 O24 O24 . . 3_555 165(2) ?
O24 O24 O24 2_555 . 3_555 60.0(14) ?
Ca1 O31 Eu1 3_555 . 3_555 0 ?
Ca1 O31 Ca2 3_555 . 2_655 78.2(10) ?
Ca1 O31 Eu2 3_555 . 2_655 78.2(10) ?
Ca1 O31 Ca3 3_555 . 3_555 96.0(8) ?
Ca1 O31 Ca4 3_555 . . 124.7(14) ?
Ca1 O31 V3 3_555 . . 126.4(16) ?
Ca1 O31 Sb3 3_555 . . 126.4(16) ?
Ca1 O31 O12 3_555 . 3_555 48.9(11) ?
Ca1 O31 O22 3_555 . 10_554 106.9(13) ?
Ca1 O31 O32 3_555 . . 105.7(13) ?
Ca1 O31 O33 3_555 . 10_554 167.3(13) ?
Ca1 O31 O34 3_555 . . 103.0(13) ?
Ca1 O31 O34 3_555 . 3_555 54.3(9) ?
Eu1 O31 Ca2 3_555 . 2_655 78.2(10) ?
Eu1 O31 Eu2 3_555 . 2_655 78.2(10) ?
Eu1 O31 Ca3 3_555 . 3_555 96.0(8) ?
Eu1 O31 Ca4 3_555 . . 124.7(14) ?
Eu1 O31 V3 3_555 . . 126.4(16) ?
Eu1 O31 Sb3 3_555 . . 126.4(16) ?
Eu1 O31 O12 3_555 . 3_555 48.9(11) ?
Eu1 O31 O22 3_555 . 10_554 106.9(13) ?
Eu1 O31 O32 3_555 . . 105.7(13) ?
Eu1 O31 O33 3_555 . 10_554 167.3(13) ?
Eu1 O31 O34 3_555 . . 103.0(13) ?
Eu1 O31 O34 3_555 . 3_555 54.3(9) ?
Ca2 O31 Eu2 2_655 . 2_655 0 ?
Ca2 O31 Ca3 2_655 . 3_555 94.3(12) ?
Ca2 O31 Ca4 2_655 . . 157.0(13) ?
Ca2 O31 V3 2_655 . . 79.0(11) ?
Ca2 O31 Sb3 2_655 . . 79.0(11) ?
Ca2 O31 O12 2_655 . 3_555 44.6(8) ?
Ca2 O31 O22 2_655 . 10_554 42.1(6) ?
Ca2 O31 O32 2_655 . . 44.8(11) ?
Ca2 O31 O33 2_655 . 10_554 113.6(13) ?
Ca2 O31 O34 2_655 . . 96.3(11) ?
Ca2 O31 O34 2_655 . 3_555 114.8(17) ?
Eu2 O31 Ca3 2_655 . 3_555 94.3(12) ?
Eu2 O31 Ca4 2_655 . . 157.0(13) ?
Eu2 O31 V3 2_655 . . 79.0(11) ?
Eu2 O31 Sb3 2_655 . . 79.0(11) ?
Eu2 O31 O12 2_655 . 3_555 44.6(8) ?
Eu2 O31 O22 2_655 . 10_554 42.1(6) ?
Eu2 O31 O32 2_655 . . 44.8(11) ?
Eu2 O31 O33 2_655 . 10_554 113.6(13) ?
Eu2 O31 O34 2_655 . . 96.3(11) ?
Eu2 O31 O34 2_655 . 3_555 114.8(17) ?
Ca3 O31 Ca4 3_555 . . 85.4(11) ?
Ca3 O31 V3 3_555 . . 133.5(18) ?
Ca3 O31 Sb3 3_555 . . 133.5(18) ?
Ca3 O31 O12 3_555 . 3_555 68.6(10) ?
Ca3 O31 O22 3_555 . 10_554 61.4(9) ?
Ca3 O31 O32 3_555 . . 125.0(16) ?
Ca3 O31 O33 3_555 . 10_554 78.8(13) ?
Ca3 O31 O34 3_555 . . 159.8(16) ?
Ca3 O31 O34 3_555 . 3_555 55.8(12) ?
Ca4 O31 V3 . . . 84.6(12) ?
Ca4 O31 Sb3 . . . 84.6(12) ?
Ca4 O31 O12 . . 3_555 150.5(8) ?
Ca4 O31 O22 . . 10_554 121.3(15) ?
Ca4 O31 O32 . . . 118.3(12) ?
Ca4 O31 O33 . . 10_554 43.8(13) ?
Ca4 O31 O34 . . . 78.2(11) ?
Ca4 O31 O34 . . 3_555 84.0(14) ?
V3 O31 Sb3 . . . 0 ?
V3 O31 O12 . . 3_555 123.2(15) ?
V3 O31 O22 . . 10_554 86.1(13) ?
V3 O31 O32 . . . 34.3(12) ?
V3 O31 O33 . . 10_554 63.1(12) ?
V3 O31 O34 . . . 33.8(10) ?
V3 O31 O34 . . 3_555 164(2) ?
Sb3 O31 O12 . . 3_555 123.2(15) ?
Sb3 O31 O22 . . 10_554 86.1(13) ?
Sb3 O31 O32 . . . 34.3(12) ?
Sb3 O31 O33 . . 10_554 63.1(12) ?
Sb3 O31 O34 . . . 33.8(10) ?
Sb3 O31 O34 . . 3_555 164(2) ?
O12 O31 O22 3_555 . 10_554 58.4(11) ?
O12 O31 O32 3_555 . . 88.9(14) ?
O12 O31 O33 3_555 . 10_554 136.4(18) ?
O12 O31 O34 3_555 . . 129.9(14) ?
O12 O31 O34 3_555 . 3_555 70.1(15) ?
O22 O31 O32 10_554 . . 64.0(12) ?
O22 O31 O33 10_554 . 10_554 81.0(13) ?
O22 O31 O34 10_554 . . 117.9(11) ?
O22 O31 O34 10_554 . 3_555 108.9(17) ?
O32 O31 O33 . . 10_554 86.7(10) ?
O32 O31 O34 . . . 56.1(13) ?
O32 O31 O34 . . 3_555 157.5(19) ?
O33 O31 O34 10_554 . . 81.2(12) ?
O33 O31 O34 10_554 . 3_555 114.0(14) ?
O34 O31 O34 . . 3_555 133(2) ?
Ca2 O32 Ca2 . . 2_655 138.9(12) ?
Ca2 O32 Eu2 . . . 0 ?
Ca2 O32 Eu2 . . 2_655 138.9(12) ?
Ca2 O32 Ca5 . . . 98.3(15) ?
Ca2 O32 V3 . . . 98(2) ?
Ca2 O32 Sb3 . . . 98(2) ?
Ca2 O32 O21 . . . 96.4(13) ?
Ca2 O32 O22 . . 10_554 173.2(12) ?
Ca2 O32 O31 . . . 123.7(14) ?
Ca2 O32 O32 . . 2_655 109.6(14) ?
Ca2 O32 O32 . . 3_665 53.2(14) ?
Ca2 O32 O34 . . . 62.1(14) ?
Ca2 O32 Eu2 2_655 . . 138.9(12) ?
Ca2 O32 Eu2 2_655 . 2_655 0 ?
Ca2 O32 Ca5 2_655 . . 100.8(16) ?
Ca2 O32 V3 2_655 . . 109(2) ?
Ca2 O32 Sb3 2_655 . . 109(2) ?
Ca2 O32 O21 2_655 . . 50.0(11) ?
Ca2 O32 O22 2_655 . 10_554 45.6(11) ?
Ca2 O32 O31 2_655 . . 75.0(14) ?
Ca2 O32 O32 2_655 . 2_655 56.2(14) ?
Ca2 O32 O32 2_655 . 3_665 112.4(14) ?
Ca2 O32 O34 2_655 . . 128.1(13) ?
Eu2 O32 Eu2 . . 2_655 138.9(12) ?
Eu2 O32 Ca5 . . . 98.3(15) ?
Eu2 O32 V3 . . . 98(2) ?
Eu2 O32 Sb3 . . . 98(2) ?
Eu2 O32 O21 . . . 96.4(13) ?
Eu2 O32 O22 . . 10_554 173.2(12) ?
Eu2 O32 O31 . . . 123.7(14) ?
Eu2 O32 O32 . . 2_655 109.6(14) ?
Eu2 O32 O32 . . 3_665 53.2(14) ?
Eu2 O32 O34 . . . 62.1(14) ?
Eu2 O32 Ca5 2_655 . . 100.8(16) ?
Eu2 O32 V3 2_655 . . 109(2) ?
Eu2 O32 Sb3 2_655 . . 109(2) ?
Eu2 O32 O21 2_655 . . 50.0(11) ?
Eu2 O32 O22 2_655 . 10_554 45.6(11) ?
Eu2 O32 O31 2_655 . . 75.0(14) ?
Eu2 O32 O32 2_655 . 2_655 56.2(14) ?
Eu2 O32 O32 2_655 . 3_665 112.4(14) ?
Eu2 O32 O34 2_655 . . 128.1(13) ?
Ca5 O32 V3 . . . 109.3(13) ?
Ca5 O32 Sb3 . . . 109.3(13) ?
Ca5 O32 O21 . . . 145.0(18) ?
Ca5 O32 O22 . . 10_554 75.0(12) ?
Ca5 O32 O31 . . . 120.9(14) ?
Ca5 O32 O32 . . 2_655 55.7(9) ?
Ca5 O32 O32 . . 3_665 55.7(9) ?
Ca5 O32 O34 . . . 125.4(18) ?
V3 O32 Sb3 . . . 0 ?
V3 O32 O21 . . . 99.7(12) ?
V3 O32 O22 . . 10_554 82.8(17) ?
V3 O32 O31 . . . 34.3(11) ?
V3 O32 O32 . . 2_655 150(3) ?
V3 O32 O32 . . 3_665 138(3) ?
V3 O32 O34 . . . 38.9(12) ?
Sb3 O32 O21 . . . 99.7(12) ?
Sb3 O32 O22 . . 10_554 82.8(17) ?
Sb3 O32 O31 . . . 34.3(11) ?
Sb3 O32 O32 . . 2_655 150(3) ?
Sb3 O32 O32 . . 3_665 138(3) ?
Sb3 O32 O34 . . . 38.9(12) ?
O21 O32 O22 . . 10_554 90.0(16) ?
O21 O32 O31 . . . 74.7(12) ?
O21 O32 O32 . . 2_655 89.4(15) ?
O21 O32 O32 . . 3_665 112.4(11) ?
O21 O32 O34 . . . 89.5(12) ?
O22 O32 O31 10_554 . . 60.3(12) ?
O22 O32 O32 10_554 . 2_655 68.0(16) ?
O22 O32 O32 10_554 . 3_665 122.0(15) ?
O22 O32 O34 10_554 . . 120.4(12) ?
O31 O32 O32 . . 2_655 125(2) ?
O31 O32 O32 . . 3_665 172(2) ?
O31 O32 O34 . . . 62.3(9) ?
O32 O32 O32 2_655 . 3_665 60.0(16) ?
O32 O32 O34 2_655 . . 172(2) ?
O32 O32 O34 3_665 . . 113(2) ?
Ca1 O33 Eu1 . . . 0 ?
Ca1 O33 Ca3 . . 18_555 127.6(16) ?
Ca1 O33 Ca4 . . 16_555 134(2) ?
Ca1 O33 V2 . . . 68.8(10) ?
Ca1 O33 V3 . . 16_555 107.1(10) ?
Ca1 O33 Sb3 . . 16_555 107.1(10) ?
Ca1 O33 O12 . . . 54.7(10) ?
Ca1 O33 O23 . . . 74.2(14) ?
Ca1 O33 O31 . . 16_555 140.7(15) ?
Eu1 O33 Ca3 . . 18_555 127.6(16) ?
Eu1 O33 Ca4 . . 16_555 134(2) ?
Eu1 O33 V2 . . . 68.8(10) ?
Eu1 O33 V3 . . 16_555 107.1(10) ?
Eu1 O33 Sb3 . . 16_555 107.1(10) ?
Eu1 O33 O12 . . . 54.7(10) ?
Eu1 O33 O23 . . . 74.2(14) ?
Eu1 O33 O31 . . 16_555 140.7(15) ?
Ca3 O33 Ca4 18_555 . 16_555 89.4(11) ?
Ca3 O33 V2 18_555 . . 61.3(8) ?
Ca3 O33 V3 18_555 . 16_555 88.3(12) ?
Ca3 O33 Sb3 18_555 . 16_555 88.3(12) ?
Ca3 O33 O12 18_555 . . 134.8(13) ?
Ca3 O33 O23 18_555 . . 54.9(12) ?
Ca3 O33 O31 18_555 . 16_555 49.1(8) ?
Ca4 O33 V2 16_555 . . 149.0(14) ?
Ca4 O33 V3 16_555 . 16_555 100(2) ?
Ca4 O33 Sb3 16_555 . 16_555 100(2) ?
Ca4 O33 O12 16_555 . . 80(2) ?
Ca4 O33 O23 16_555 . . 124.4(15) ?
Ca4 O33 O31 16_555 . 16_555 83(2) ?
V2 O33 V3 . . 16_555 90.2(11) ?
V2 O33 Sb3 . . 16_555 90.2(11) ?
V2 O33 O12 . . . 112.6(14) ?
V2 O33 O23 . . . 30.3(8) ?
V2 O33 O31 . . 16_555 84.5(13) ?
V3 O33 Sb3 16_555 . 16_555 0 ?
V3 O33 O12 16_555 . . 136.6(17) ?
V3 O33 O23 16_555 . . 117.8(18) ?
V3 O33 O31 16_555 . 16_555 42.5(8) ?
Sb3 O33 O12 16_555 . . 136.6(17) ?
Sb3 O33 O23 16_555 . . 117.8(18) ?
Sb3 O33 O31 16_555 . 16_555 42.5(8) ?
O12 O33 O23 . . . 96.2(18) ?
O12 O33 O31 . . 16_555 162.4(19) ?
O23 O33 O31 . . 16_555 97.2(19) ?
Ca1 O34 Eu1 . . . 0 ?
Ca1 O34 Ca2 . . . 105.4(12) ?
Ca1 O34 Eu2 . . . 105.4(12) ?
Ca1 O34 Ca3 . . . 104(2) ?
Ca1 O34 V3 . . . 146.6(18) ?
Ca1 O34 Sb3 . . . 146.6(18) ?
Ca1 O34 O22 . . 11_554 127.4(17) ?
Ca1 O34 O23 . . . 63.8(11) ?
Ca1 O34 O31 . . . 113.9(13) ?
Ca1 O34 O31 . . 2_555 62.0(14) ?
Ca1 O34 O32 . . . 135.3(16) ?
Eu1 O34 Ca2 . . . 105.4(12) ?
Eu1 O34 Eu2 . . . 105.4(12) ?
Eu1 O34 Ca3 . . . 104(2) ?
Eu1 O34 V3 . . . 146.6(18) ?
Eu1 O34 Sb3 . . . 146.6(18) ?
Eu1 O34 O22 . . 11_554 127.4(17) ?
Eu1 O34 O23 . . . 63.8(11) ?
Eu1 O34 O31 . . . 113.9(13) ?
Eu1 O34 O31 . . 2_555 62.0(14) ?
Eu1 O34 O32 . . . 135.3(16) ?
Ca2 O34 Eu2 . . . 0 ?
Ca2 O34 Ca3 . . . 97.9(11) ?
Ca2 O34 V3 . . . 90.1(17) ?
Ca2 O34 Sb3 . . . 90.1(17) ?
Ca2 O34 O22 . . 11_554 45.6(8) ?
Ca2 O34 O23 . . . 49.3(8) ?
Ca2 O34 O31 . . . 114.7(19) ?
Ca2 O34 O31 . . 2_555 145(2) ?
Ca2 O34 O32 . . . 53.6(13) ?
Eu2 O34 Ca3 . . . 97.9(11) ?
Eu2 O34 V3 . . . 90.1(17) ?
Eu2 O34 Sb3 . . . 90.1(17) ?
Eu2 O34 O22 . . 11_554 45.6(8) ?
Eu2 O34 O23 . . . 49.3(8) ?
Eu2 O34 O31 . . . 114.7(19) ?
Eu2 O34 O31 . . 2_555 145(2) ?
Eu2 O34 O32 . . . 53.6(13) ?
Ca3 O34 V3 . . . 102.7(14) ?
Ca3 O34 Sb3 . . . 102.7(14) ?
Ca3 O34 O22 . . 11_554 55.5(10) ?
Ca3 O34 O23 . . . 131.6(15) ?
Ca3 O34 O31 . . . 118.8(14) ?
Ca3 O34 O31 . . 2_555 58.8(13) ?
Ca3 O34 O32 . . . 116.7(15) ?
V3 O34 Sb3 . . . 0 ?
V3 O34 O22 . . 11_554 84.5(15) ?
V3 O34 O23 . . . 110(2) ?
V3 O34 O31 . . . 33.8(10) ?
V3 O34 O31 . . 2_555 118.5(16) ?
V3 O34 O32 . . . 38.9(13) ?
Sb3 O34 O22 . . 11_554 84.5(15) ?
Sb3 O34 O23 . . . 110(2) ?
Sb3 O34 O31 . . . 33.8(10) ?
Sb3 O34 O31 . . 2_555 118.5(16) ?
Sb3 O34 O32 . . . 38.9(13) ?
O22 O34 O23 11_554 . . 93.2(10) ?
O22 O34 O31 11_554 . . 118.2(17) ?
O22 O34 O31 11_554 . 2_555 113.7(18) ?
O22 O34 O32 11_554 . . 69.8(16) ?
O23 O34 O31 . . . 108.1(16) ?
O23 O34 O31 . . 2_555 125.3(19) ?
O23 O34 O32 . . . 75.4(14) ?
O31 O34 O31 . . 2_555 99.7(14) ?
O31 O34 O32 . . . 61.7(15) ?
O31 O34 O32 2_555 . . 157.3(17) ?

loop_
_geom_bond_atom_site_label_1
_geom_bond_atom_site_label_2
_geom_bond_site_symmetry_1
_geom_bond_site_symmetry_2
_geom_bond_distance
_geom_bond_publ_flag
Ca1 Eu1 . . 0 ?
Ca1 V2 . . 3.28(2) ?
Ca1 O12 . . 2.42(4) ?
Ca1 O21 . 2_555 2.86(4) ?
Ca1 O23 . . 2.78(4) ?
Ca1 O24 . . 2.73(5) ?
Ca1 O24 . 2_555 2.41(3) ?
Ca1 O31 . 2_555 2.51(3) ?
Ca1 O33 . . 2.38(3) ?
Ca1 O34 . . 2.31(4) ?
Eu1 V2 . . 3.28(2) ?
Eu1 O12 . . 2.42(4) ?
Eu1 O21 . 2_555 2.86(4) ?
Eu1 O23 . . 2.78(4) ?
Eu1 O24 . . 2.73(5) ?
Eu1 O24 . 2_555 2.41(3) ?
Eu1 O31 . 2_555 2.51(3) ?
Eu1 O33 . . 2.38(3) ?
Eu1 O34 . . 2.31(4) ?
Ca2 Eu2 . . 0 ?
Ca2 V3 . . 3.218(16) ?
Ca2 Sb3 . . 3.218(16) ?
Ca2 O12 . 2_665 2.43(5) ?
Ca2 O21 . 3_665 2.22(4) ?
Ca2 O22 . 11_554 2.27(2) ?
Ca2 O23 . . 2.33(3) ?
Ca2 O31 . 3_665 3.24(3) ?
Ca2 O32 . . 2.45(6) ?
Ca2 O32 . 3_665 2.36(6) ?
Ca2 O34 . . 2.69(3) ?
Eu2 V3 . . 3.218(16) ?
Eu2 Sb3 . . 3.218(16) ?
Eu2 O12 . 2_665 2.43(5) ?
Eu2 O21 . 3_665 2.22(4) ?
Eu2 O22 . 11_554 2.27(2) ?
Eu2 O23 . . 2.33(3) ?
Eu2 O31 . 3_665 3.24(3) ?
Eu2 O32 . . 2.45(6) ?
Eu2 O32 . 3_665 2.36(6) ?
Eu2 O34 . . 2.69(3) ?
Ca3 V2 . 11_554 3.17(2) ?
Ca3 V2 . 12_454 3.26(2) ?
Ca3 V3 . . 3.20(2) ?
Ca3 Sb3 . . 3.20(2) ?
Ca3 O11 . 16_555 2.613(10) ?
Ca3 O12 . . 3.20(5) ?
Ca3 O21 . 11_554 2.61(4) ?
Ca3 O22 . 11_554 2.60(4) ?
Ca3 O22 . 12_454 2.84(5) ?
Ca3 O23 . 12_454 2.58(4) ?
Ca3 O31 . 2_555 2.40(2) ?
Ca3 O33 . 12_454 3.11(3) ?
Ca3 O34 . . 2.32(4) ?
Ca4 O12 . 10_554 3.24(7) ?
Ca4 O12 . 11_444 3.24(7) ?
Ca4 O12 . 12_454 3.24(7) ?
Ca4 O31 . . 3.12(5) ?
Ca4 O31 . 2_555 3.12(6) ?
Ca4 O31 . 3_555 3.12(5) ?
Ca4 O33 . 10_554 2.17(3) ?
Ca4 O33 . 11_444 2.17(3) ?
Ca4 O33 . 12_454 2.17(5) ?
Ca5 O24 . 10_554 2.08(3) ?
Ca5 O24 . 11_554 2.08(5) ?
Ca5 O24 . 12_554 2.08(3) ?
Ca5 O32 . . 2.47(3) ?
Ca5 O32 . 2_655 2.47(5) ?
Ca5 O32 . 3_665 2.47(3) ?
V1 Sb1 . . 0 ?
V1 O11 . . 1.761(17) ?
V1 O12 . 10_554 1.73(3) ?
V1 O12 . 11_444 1.73(4) ?
V1 O12 . 12_454 1.73(4) ?
Sb1 O11 . . 1.761(17) ?
Sb1 O12 . 10_554 1.73(3) ?
Sb1 O12 . 11_444 1.73(4) ?
Sb1 O12 . 12_454 1.73(4) ?
V2 O21 . . 1.76(4) ?
V2 O22 . . 1.761(17) ?
V2 O23 . . 1.76(3) ?
V2 O24 . . 1.760(19) ?
V2 O33 . . 3.28(4) ?
V3 Sb3 . . 0 ?
V3 O31 . . 1.76(2) ?
V3 O32 . . 1.76(2) ?
V3 O33 . 10_554 2.32(4) ?
V3 O34 . . 1.76(5) ?
Sb3 O31 . . 1.76(2) ?
Sb3 O32 . . 1.76(2) ?
Sb3 O33 . 10_554 2.32(4) ?
Sb3 O34 . . 1.76(5) ?
O11 O12 . 10_554 2.87(4) ?
O11 O12 . 11_444 2.87(5) ?
O11 O12 . 12_454 2.87(4) ?
O11 O22 . 13_444 2.85(3) ?
O11 O22 . 14_544 2.85(5) ?
O11 O22 . 15_554 2.85(2) ?
O12 O12 . 2_665 2.80(4) ?
O12 O12 . 3_565 2.80(4) ?
O12 O21 . 2_555 3.08(4) ?
O12 O22 . 12_454 3.04(5) ?
O12 O23 . 3_565 3.21(6) ?
O12 O31 . 2_555 3.16(4) ?
O12 O33 . . 2.81(6) ?
O21 O22 . . 2.89(4) ?
O21 O23 . . 3.01(5) ?
O21 O23 . 2_655 2.66(5) ?
O21 O24 . . 2.80(4) ?
O21 O32 . . 2.81(5) ?
O22 O23 . . 2.87(4) ?
O22 O24 . . 2.68(3) ?
O22 O31 . 16_555 3.06(5) ?
O22 O32 . 16_555 3.16(6) ?
O22 O34 . 17_545 3.08(5) ?
O23 O24 . . 2.95(4) ?
O23 O33 . . 2.22(6) ?
O23 O34 . . 2.87(5) ?
O24 O24 . 2_555 2.71(6) ?
O24 O24 . 3_555 2.71(4) ?
O31 O32 . . 2.91(3) ?
O31 O33 . 10_554 2.51(5) ?
O31 O34 . . 2.93(5) ?
O31 O34 . 3_555 2.55(4) ?
O32 O32 . 2_655 2.78(7) ?
O32 O32 . 3_665 2.78(4) ?
O32 O34 . . 2.74(6) ?

loop_
_geom_hbond_atom_site_label_D
_geom_hbond_atom_site_label_H
_geom_hbond_atom_site_label_A
_geom_hbond_site_symmetry_D
_geom_hbond_site_symmetry_H
_geom_hbond_site_symmetry_A
_geom_hbond_distance_DH
_geom_hbond_distance_HA
_geom_hbond_distance_DA
_geom_hbond_angle_DHA
_geom_hbond_publ_flag
? ? ? ? ? ? ? ? ? ? ?

loop_
_geom_torsion_atom_site_label_1
_geom_torsion_atom_site_label_2
_geom_torsion_atom_site_label_3
_geom_torsion_atom_site_label_4
_geom_torsion_site_symmetry_1
_geom_torsion_site_symmetry_2
_geom_torsion_site_symmetry_3
_geom_torsion_site_symmetry_4
_geom_torsion
_geom_torsion_publ_flag
? ? ? ? ? ? ? ? ? ?

loop_
_restr_angle_atom_site_label_1
_restr_angle_site_symmetry_1
_restr_angle_atom_site_label_2
_restr_angle_site_symmetry_2
_restr_angle_atom_site_label_3
_restr_angle_site_symmetry_3
_restr_angle_target
_restr_angle_target_weight_param
? ? ? ? ? ? ? ?

loop_
_restr_distance_atom_site_label_1
_restr_distance_site_symmetry_1
_restr_distance_atom_site_label_2
_restr_distance_site_symmetry_2
_restr_distance_target
_restr_distance_target_weight_param
V1 . O11 . 1.76 0.001
V1 . O12 . 1.76 0.001
V2 . O21 . 1.76 0.001
V2 . O22 . 1.76 0.001
V2 . O23 . 1.76 0.001
V2 . O24 . 1.76 0.001
V3 . O31 . 1.76 0.001
V3 . O32 . 1.76 0.001
V3 . O33 . 1.76 0.001
V3 . O34 . 1.76 0.001

loop_
_restr_equal_angle_atom_site_label_1
_restr_equal_angle_site_symmetry_1
_restr_equal_angle_atom_site_label_2
_restr_equal_angle_site_symmetry_2
_restr_equal_angle_atom_site_label_3
_restr_equal_angle_site_symmetry_3
_restr_equal_angle_class_class_id
_restr_equal_angle_class_target_weight_param
? ? ? ? ? ? ? ?

loop_
_restr_equal_distance_atom_site_label_1
_restr_equal_distance_site_symmetry_1
_restr_equal_distance_atom_site_label_2
_restr_equal_distance_site_symmetry_2
_restr_equal_distance_class_class_id
_restr_equal_distance_class_target_weight_param
? ? ? ? ? ?

loop_
_restr_equal_torsion_atom_site_label_1
_restr_equal_torsion_site_symmetry_1
_restr_equal_torsion_atom_site_label_2
_restr_equal_torsion_site_symmetry_2
_restr_equal_torsion_atom_site_label_3
_restr_equal_torsion_site_symmetry_3
_restr_equal_torsion_atom_site_label_4
_restr_equal_torsion_site_symmetry_4
_restr_equal_torsion_class_class_id
_restr_equal_torsion_class_target_weight_param
? ? ? ? ? ? ? ? ? ?

loop_
_restr_torsion_atom_site_label_1
_restr_torsion_site_symmetry_1
_restr_torsion_atom_site_label_2
_restr_torsion_site_symmetry_2
_restr_torsion_atom_site_label_3
_restr_torsion_site_symmetry_3
_restr_torsion_atom_site_label_4
_restr_torsion_site_symmetry_4
_restr_torsion_angle_target
_restr_torsion_weight_param
? ? ? ? ? ? ? ? ? ?

loop_
_jana_atom_site_adp_c_label
_jana_atom_site_adp_c_type_symbol
_jana_atom_site_adp_c_111
_jana_atom_site_adp_c_112
_jana_atom_site_adp_c_113
_jana_atom_site_adp_c_122
_jana_atom_site_adp_c_123
_jana_atom_site_adp_c_133
_jana_atom_site_adp_c_222
_jana_atom_site_adp_c_223
_jana_atom_site_adp_c_233
_jana_atom_site_adp_c_333
? ? ? ? ? ? ? ? ? ? ? ?

loop_
_jana_atom_site_adp_d_label
_jana_atom_site_adp_d_type_symbol
_jana_atom_site_adp_d_1111
_jana_atom_site_adp_d_1112
_jana_atom_site_adp_d_1113
_jana_atom_site_adp_d_1122
_jana_atom_site_adp_d_1123
_jana_atom_site_adp_d_1133
_jana_atom_site_adp_d_1222
_jana_atom_site_adp_d_1223
_jana_atom_site_adp_d_1233
_jana_atom_site_adp_d_1333
_jana_atom_site_adp_d_2222
_jana_atom_site_adp_d_2223
_jana_atom_site_adp_d_2233
_jana_atom_site_adp_d_2333
_jana_atom_site_adp_d_3333
? ? ? ? ? ? ? ? ? ? ? ? ? ? ? ? ?

loop_
_jana_atom_site_adp_e_label
_jana_atom_site_adp_e_type_symbol
_jana_atom_site_adp_e_11111
_jana_atom_site_adp_e_11112
_jana_atom_site_adp_e_11113
_jana_atom_site_adp_e_11122
_jana_atom_site_adp_e_11123
_jana_atom_site_adp_e_11133
_jana_atom_site_adp_e_11222
_jana_atom_site_adp_e_11223
_jana_atom_site_adp_e_11233
_jana_atom_site_adp_e_11333
_jana_atom_site_adp_e_12222
_jana_atom_site_adp_e_12223
_jana_atom_site_adp_e_12233
_jana_atom_site_adp_e_12333
_jana_atom_site_adp_e_13333
_jana_atom_site_adp_e_22222
_jana_atom_site_adp_e_22223
_jana_atom_site_adp_e_22233
_jana_atom_site_adp_e_22333
_jana_atom_site_adp_e_23333
_jana_atom_site_adp_e_33333
? ? ? ? ? ? ? ? ? ? ? ? ? ? ? ? ? ? ? ? ? ? ?

loop_
_jana_atom_site_adp_f_label
_jana_atom_site_adp_f_type_symbol
_jana_atom_site_adp_f_111111
_jana_atom_site_adp_f_111112
_jana_atom_site_adp_f_111113
_jana_atom_site_adp_f_111122
_jana_atom_site_adp_f_111123
_jana_atom_site_adp_f_111133
_jana_atom_site_adp_f_111222
_jana_atom_site_adp_f_111223
_jana_atom_site_adp_f_111233
_jana_atom_site_adp_f_111333
_jana_atom_site_adp_f_112222
_jana_atom_site_adp_f_112223
_jana_atom_site_adp_f_112233
_jana_atom_site_adp_f_112333
_jana_atom_site_adp_f_113333
_jana_atom_site_adp_f_122222
_jana_atom_site_adp_f_122223
_jana_atom_site_adp_f_122233
_jana_atom_site_adp_f_122333
_jana_atom_site_adp_f_123333
_jana_atom_site_adp_f_133333
_jana_atom_site_adp_f_222222
_jana_atom_site_adp_f_222223
_jana_atom_site_adp_f_222233
_jana_atom_site_adp_f_222333
_jana_atom_site_adp_f_223333
_jana_atom_site_adp_f_233333
_jana_atom_site_adp_f_333333
? ? ? ? ? ? ? ? ? ? ? ? ? ? ? ? ? ? ? ? ? ? ? ? ? ? ? ? ? ?
